data_7023766
loop_
_publ_author_name
'Barbul, Ioana'
'Varga, Richard A.'
'Molloy, Kieran C.'
'Silvestru, Cristian'

_publ_section_title
;
 Di(imino)aryltin(iv) dichlorides as tectons for heterometallic
 coordination compounds.
;
_journal_issue 43
_journal_name_full 'Dalton transactions (Cambridge, England : 2003)'
_journal_page_first 15427
_journal_page_last 15436
_journal_paper_doi 10.1039/c3dt52022f
_journal_volume 42
_journal_year 2013
_chemical_formula_moiety 'C26 H22 Cl4 N4 Pd Sn, C2 H3 N'
_chemical_formula_sum 'C28 H25 Cl4 N5 Pd Sn'
_chemical_formula_weight 798.42
_chemical_name_systematic
;
?
;
_space_group_IT_number 2
_symmetry_cell_setting triclinic
_symmetry_space_group_name_Hall '-P 1'
_symmetry_space_group_name_H-M 'P -1'
_atom_sites_solution_hydrogens geom
_atom_sites_solution_primary direct
_atom_sites_solution_secondary difmap
_audit_creation_method SHELXL-97
_cell_angle_alpha 106.741(5)
_cell_angle_beta 104.558(5)
_cell_angle_gamma 106.596(5)
_cell_formula_units_Z 2
_cell_length_a 11.158(3)
_cell_length_b 11.182(3)
_cell_length_c 14.172(4)
_cell_measurement_reflns_used 5061
_cell_measurement_temperature 297(2)
_cell_measurement_theta_max 25.72
_cell_measurement_theta_min 2.27
_cell_volume 1511.7(7)
_computing_cell_refinement 'Bruker SMART'
_computing_data_collection 'Bruker SMART'
_computing_data_reduction 'Bruker SAINT'
_computing_molecular_graphics 'Bruker SHELXTL'
_computing_publication_material 'Bruker SHELXTL'
_computing_structure_refinement 'Bruker SHELXTL'
_computing_structure_solution 'Bruker SHELXTL'
_diffrn_ambient_temperature 297(2)
_diffrn_measured_fraction_theta_full 0.995
_diffrn_measured_fraction_theta_max 0.995
_diffrn_measurement_device_type 'CCD area detector'
_diffrn_measurement_method 'phi and omega scans'
_diffrn_radiation_monochromator graphite
_diffrn_radiation_source 'fine-focus sealed tube'
_diffrn_radiation_type MoK\a
_diffrn_radiation_wavelength 0.71073
_diffrn_reflns_av_R_equivalents 0.0320
_diffrn_reflns_av_sigmaI/netI 0.0392
_diffrn_reflns_limit_h_max 13
_diffrn_reflns_limit_h_min -13
_diffrn_reflns_limit_k_max 13
_diffrn_reflns_limit_k_min -13
_diffrn_reflns_limit_l_max 16
_diffrn_reflns_limit_l_min -16
_diffrn_reflns_number 14509
_diffrn_reflns_theta_full 25.00
_diffrn_reflns_theta_max 25.00
_diffrn_reflns_theta_min 1.61
_exptl_absorpt_coefficient_mu 1.802
_exptl_absorpt_correction_T_max 0.7614
_exptl_absorpt_correction_T_min 0.7146
_exptl_absorpt_correction_type multi-scan
_exptl_absorpt_process_details 'Bruker, 2001.'
_exptl_crystal_density_diffrn 1.754
_exptl_crystal_density_method 'not measured'
_exptl_crystal_F_000 784
_exptl_crystal_size_max 0.20
_exptl_crystal_size_mid 0.18
_exptl_crystal_size_min 0.16
_refine_diff_density_max 0.449
_refine_diff_density_min -0.360
_refine_diff_density_rms 0.074
_refine_ls_extinction_method none
_refine_ls_goodness_of_fit_ref 1.052
_refine_ls_hydrogen_treatment constr
_refine_ls_matrix_type full
_refine_ls_number_parameters 353
_refine_ls_number_reflns 5293
_refine_ls_number_restraints 0
_refine_ls_restrained_S_all 1.052
_refine_ls_R_factor_all 0.0343
_refine_ls_R_factor_gt 0.0296
_refine_ls_shift/su_max 0.001
_refine_ls_shift/su_mean 0.000
_refine_ls_structure_factor_coef Fsqd
_refine_ls_weighting_details 'calc w=1/[\s^2^(Fo^2^)+(0.0183P)^2^+0.8530P] where P=(Fo^2^+2Fc^2^)/3'
_refine_ls_weighting_scheme calc
_refine_ls_wR_factor_gt 0.0616
_refine_ls_wR_factor_ref 0.0634
_reflns_number_gt 4801
_reflns_number_total 5293
_reflns_threshold_expression >2sigma(I)
_cod_data_source_file c3dt52022f.txt
_cod_data_source_block 664r
_cod_depositor_comments
;
The following automatic conversions were performed:

'_symmetry_cell_setting' value 'Triclinic' changed to 'triclinic'
according to /home/saulius/struct/CIF-dictionaries/cif_core.dic
dictionary named 'cif_core.dic' version 2.4.2 from 2011-04-26.

Automatic conversion script
Id: cif_fix_values 1891 2012-01-12 08:04:46Z andrius 
;
_cod_original_sg_symbol_H-M 'P-1 '
_cod_database_code 7023766

loop_
_symmetry_equiv_pos_as_xyz
'x, y, z'
'-x, -y, -z'

loop_
_atom_site_label
_atom_site_type_symbol
_atom_site_fract_x
_atom_site_fract_y
_atom_site_fract_z
_atom_site_U_iso_or_equiv
_atom_site_adp_type
_atom_site_occupancy
_atom_site_symmetry_multiplicity
_atom_site_calc_flag
_atom_site_refinement_flags
C1 C 0.5998(3) 0.3683(3) 0.1475(3) 0.0323(7) Uani 1 1 d .
C2 C 0.4995(3) 0.3121(3) 0.0480(3) 0.0343(8) Uani 1 1 d .
C3 C 0.4966(4) 0.2056(4) -0.0337(3) 0.0448(9) Uani 1 1 d .
H3 H 0.4285 0.1681 -0.0998 0.054 Uiso 1 1 calc R
C4 C 0.5975(4) 0.1559(4) -0.0150(3) 0.0541(11) Uani 1 1 d .
H4 H 0.5973 0.0849 -0.0691 0.065 Uiso 1 1 calc R
C5 C 0.6966(4) 0.2108(4) 0.0824(3) 0.0532(10) Uani 1 1 d .
H5 H 0.7631 0.1764 0.0946 0.064 Uiso 1 1 calc R
C6 C 0.6989(4) 0.3180(4) 0.1636(3) 0.0432(9) Uani 1 1 d .
H6 H 0.7680 0.3559 0.2292 0.052 Uiso 1 1 calc R
C7 C 0.3894(3) 0.3600(3) 0.0322(3) 0.0355(8) Uani 1 1 d .
H7 H 0.3189 0.3200 -0.0328 0.043 Uiso 1 1 calc R
C8 C 0.2786(3) 0.5018(3) 0.0986(3) 0.0348(8) Uani 1 1 d .
H8A H 0.3076 0.5892 0.0931 0.042 Uiso 1 1 calc R
H8B H 0.2613 0.5156 0.1638 0.042 Uiso 1 1 calc R
C9 C 0.1490(3) 0.4111(3) 0.0084(3) 0.0317(7) Uani 1 1 d .
C10 C 0.1021(4) 0.4481(4) -0.0739(3) 0.0393(8) Uani 1 1 d .
H10 H 0.1541 0.5280 -0.0762 0.047 Uiso 1 1 calc R
C11 C -0.0217(4) 0.3669(4) -0.1532(3) 0.0478(10) Uani 1 1 d .
H11 H -0.0541 0.3920 -0.2085 0.057 Uiso 1 1 calc R
C12 C -0.0957(4) 0.2495(4) -0.1491(3) 0.0476(10) Uani 1 1 d .
H12 H -0.1794 0.1933 -0.2015 0.057 Uiso 1 1 calc R
C13 C -0.0450(4) 0.2157(4) -0.0667(3) 0.0429(9) Uani 1 1 d .
H13 H -0.0958 0.1355 -0.0643 0.051 Uiso 1 1 calc R
C14 C 0.5010(3) 0.6606(3) 0.3363(2) 0.0320(7) Uani 1 1 d .
C15 C 0.4078(3) 0.6008(3) 0.3756(2) 0.0318(7) Uani 1 1 d .
C16 C 0.3368(4) 0.6701(4) 0.4183(3) 0.0410(9) Uani 1 1 d .
H16 H 0.2768 0.6308 0.4463 0.049 Uiso 1 1 calc R
C17 C 0.3557(4) 0.7979(4) 0.4191(3) 0.0476(10) Uani 1 1 d .
H17 H 0.3076 0.8445 0.4472 0.057 Uiso 1 1 calc R
C18 C 0.4453(4) 0.8568(4) 0.3785(3) 0.0464(9) Uani 1 1 d .
H18 H 0.4564 0.9422 0.3781 0.056 Uiso 1 1 calc R
C19 C 0.5192(3) 0.7890(3) 0.3382(3) 0.0380(8) Uani 1 1 d .
H19 H 0.5812 0.8301 0.3124 0.046 Uiso 1 1 calc R
C20 C 0.3786(3) 0.4590(3) 0.3624(2) 0.0320(7) Uani 1 1 d .
H20 H 0.3221 0.4183 0.3923 0.038 Uiso 1 1 calc R
C21 C 0.4037(3) 0.2489(3) 0.2877(3) 0.0347(8) Uani 1 1 d .
H21A H 0.4818 0.2422 0.3313 0.042 Uiso 1 1 calc R
H21B H 0.3920 0.2040 0.2144 0.042 Uiso 1 1 calc R
C22 C 0.2833(3) 0.1737(3) 0.3064(2) 0.0298(7) Uani 1 1 d .
C23 C 0.2959(4) 0.1331(3) 0.3896(3) 0.0395(8) Uani 1 1 d .
H23 H 0.3809 0.1539 0.4366 0.047 Uiso 1 1 calc R
C24 C 0.1842(4) 0.0621(4) 0.4044(3) 0.0488(10) Uani 1 1 d .
H24 H 0.1929 0.0364 0.4618 0.059 Uiso 1 1 calc R
C25 C 0.0596(4) 0.0296(4) 0.3328(3) 0.0474(10) Uani 1 1 d .
H25 H -0.0178 -0.0215 0.3391 0.057 Uiso 1 1 calc R
C26 C 0.0521(3) 0.0742(3) 0.2523(3) 0.0393(8) Uani 1 1 d .
H26 H -0.0324 0.0540 0.2048 0.047 Uiso 1 1 calc R
Cl1 Cl 0.75222(10) 0.54287(11) 0.42098(8) 0.0550(3) Uani 1 1 d .
Cl2 Cl 0.75124(10) 0.71451(10) 0.24194(8) 0.0541(3) Uani 1 1 d .
Cl3 Cl 0.19164(9) 0.07704(8) 0.01824(7) 0.0404(2) Uani 1 1 d .
Cl4 Cl 0.05471(9) 0.36448(9) 0.23014(7) 0.0433(2) Uani 1 1 d .
N1 N 0.3903(3) 0.4559(3) 0.1073(2) 0.0318(6) Uani 1 1 d .
N2 N 0.0749(3) 0.2933(3) 0.0105(2) 0.0315(6) Uani 1 1 d .
N3 N 0.4318(3) 0.3928(3) 0.3095(2) 0.0301(6) Uani 1 1 d .
N4 N 0.1596(3) 0.1453(3) 0.2381(2) 0.0312(6) Uani 1 1 d .
Pd1 Pd 0.12476(2) 0.22217(2) 0.124810(19) 0.03073(8) Uani 1 1 d .
Sn1 Sn 0.58880(2) 0.53204(2) 0.263469(17) 0.03134(8) Uani 1 1 d .
C27 C 0.2215(8) 0.8268(7) 0.6333(5) 0.0935(19) Uani 1 1 d .
C28 C 0.0940(6) 0.7183(6) 0.5721(5) 0.105(2) Uani 1 1 d .
H28A H 0.0516 0.7326 0.5108 0.157 Uiso 1 1 calc R
H28B H 0.0385 0.7150 0.6140 0.157 Uiso 1 1 calc R
H28C H 0.1061 0.6344 0.5503 0.157 Uiso 1 1 calc R
N5 N 0.3253(8) 0.9092(6) 0.6809(5) 0.145(3) Uani 1 1 d .

loop_
_atom_site_aniso_label
_atom_site_aniso_U_11
_atom_site_aniso_U_22
_atom_site_aniso_U_33
_atom_site_aniso_U_23
_atom_site_aniso_U_13
_atom_site_aniso_U_12
C1 0.0273(17) 0.0320(18) 0.0395(19) 0.0120(15) 0.0184(15) 0.0104(15)
C2 0.0323(18) 0.0361(19) 0.0377(19) 0.0143(16) 0.0185(16) 0.0125(15)
C3 0.043(2) 0.044(2) 0.041(2) 0.0062(18) 0.0154(18) 0.0176(18)
C4 0.061(3) 0.041(2) 0.061(3) 0.010(2) 0.032(2) 0.023(2)
C5 0.047(2) 0.050(2) 0.076(3) 0.024(2) 0.031(2) 0.029(2)
C6 0.038(2) 0.044(2) 0.049(2) 0.0185(18) 0.0172(18) 0.0167(17)
C7 0.0334(19) 0.042(2) 0.0314(18) 0.0155(16) 0.0137(15) 0.0122(16)
C8 0.0349(19) 0.0335(18) 0.041(2) 0.0142(16) 0.0170(16) 0.0173(16)
C9 0.0363(19) 0.0322(18) 0.0361(19) 0.0160(15) 0.0185(16) 0.0190(15)
C10 0.047(2) 0.042(2) 0.045(2) 0.0258(18) 0.0254(19) 0.0240(18)
C11 0.063(3) 0.060(3) 0.032(2) 0.0237(19) 0.0130(19) 0.037(2)
C12 0.047(2) 0.048(2) 0.038(2) 0.0150(18) 0.0005(18) 0.0195(19)
C13 0.045(2) 0.039(2) 0.045(2) 0.0206(18) 0.0107(18) 0.0153(18)
C14 0.0352(18) 0.0289(17) 0.0265(17) 0.0076(14) 0.0091(15) 0.0101(15)
C15 0.0319(18) 0.0351(18) 0.0258(17) 0.0089(14) 0.0110(14) 0.0116(15)
C16 0.041(2) 0.041(2) 0.041(2) 0.0114(17) 0.0196(17) 0.0155(17)
C17 0.052(2) 0.041(2) 0.048(2) 0.0074(18) 0.0178(19) 0.0254(19)
C18 0.057(2) 0.032(2) 0.042(2) 0.0094(17) 0.0104(19) 0.0158(18)
C19 0.041(2) 0.0314(19) 0.0335(19) 0.0101(16) 0.0110(16) 0.0072(16)
C20 0.0274(17) 0.0321(18) 0.0337(18) 0.0126(15) 0.0124(15) 0.0066(15)
C21 0.0328(19) 0.0317(18) 0.041(2) 0.0158(16) 0.0108(16) 0.0150(15)
C22 0.0326(18) 0.0238(16) 0.0333(18) 0.0119(14) 0.0103(15) 0.0118(14)
C23 0.040(2) 0.039(2) 0.0351(19) 0.0161(16) 0.0041(16) 0.0154(17)
C24 0.060(3) 0.048(2) 0.046(2) 0.0308(19) 0.019(2) 0.019(2)
C25 0.045(2) 0.041(2) 0.057(2) 0.0258(19) 0.022(2) 0.0076(18)
C26 0.0311(19) 0.041(2) 0.043(2) 0.0216(17) 0.0087(16) 0.0085(16)
Cl1 0.0473(6) 0.0764(7) 0.0415(5) 0.0259(5) 0.0109(4) 0.0257(5)
Cl2 0.0537(6) 0.0465(6) 0.0595(6) 0.0211(5) 0.0318(5) 0.0054(5)
Cl3 0.0448(5) 0.0358(5) 0.0427(5) 0.0158(4) 0.0174(4) 0.0167(4)
Cl4 0.0453(5) 0.0452(5) 0.0474(5) 0.0206(4) 0.0188(4) 0.0240(4)
N1 0.0306(15) 0.0320(15) 0.0361(16) 0.0147(13) 0.0148(13) 0.0128(12)
N2 0.0334(16) 0.0333(15) 0.0300(15) 0.0153(12) 0.0085(13) 0.0156(13)
N3 0.0311(15) 0.0262(14) 0.0320(15) 0.0116(12) 0.0116(12) 0.0093(12)
N4 0.0315(15) 0.0278(14) 0.0354(15) 0.0159(12) 0.0104(13) 0.0106(12)
Pd1 0.03063(15) 0.03175(15) 0.03258(15) 0.01727(12) 0.00928(11) 0.01297(11)
Sn1 0.02970(13) 0.03167(13) 0.03212(13) 0.01172(10) 0.01356(10) 0.00973(10)
C27 0.128(6) 0.073(4) 0.107(5) 0.044(4) 0.069(5) 0.044(4)
C28 0.087(4) 0.114(5) 0.133(6) 0.051(4) 0.060(4) 0.045(4)
N5 0.179(7) 0.084(4) 0.139(6) 0.044(4) 0.063(5) 0.002(4)

loop_
_atom_type_symbol
_atom_type_description
_atom_type_scat_dispersion_real
_atom_type_scat_dispersion_imag
_atom_type_scat_source
C C 0.0033 0.0016 'International Tables Vol C Tables 4.2.6.8 and 6.1.1.4'
H H 0.0000 0.0000 'International Tables Vol C Tables 4.2.6.8 and 6.1.1.4'
Cl Cl 0.1484 0.1585 'International Tables Vol C Tables 4.2.6.8 and 6.1.1.4'
Pd Pd -0.9988 1.0072 'International Tables Vol C Tables 4.2.6.8 and 6.1.1.4'
Sn Sn -0.6537 1.4246 'International Tables Vol C Tables 4.2.6.8 and 6.1.1.4'
N N 0.0061 0.0033 'International Tables Vol C Tables 4.2.6.8 and 6.1.1.4'

loop_
_geom_angle_atom_site_label_1
_geom_angle_atom_site_label_2
_geom_angle_atom_site_label_3
_geom_angle
C6 C1 C2 118.7(3)
C6 C1 Sn1 125.2(3)
C2 C1 Sn1 116.1(2)
C3 C2 C1 121.3(3)
C3 C2 C7 119.7(3)
C1 C2 C7 118.9(3)
C2 C3 C4 118.9(4)
C2 C3 H3 120.6
C4 C3 H3 120.6
C5 C4 C3 120.2(4)
C5 C4 H4 119.9
C3 C4 H4 119.9
C4 C5 C6 120.4(4)
C4 C5 H5 119.8
C6 C5 H5 119.8
C1 C6 C5 120.5(4)
C1 C6 H6 119.7
C5 C6 H6 119.7
N1 C7 C2 120.0(3)
N1 C7 H7 120.0
C2 C7 H7 120.0
N1 C8 C9 117.0(3)
N1 C8 H8A 108.0
C9 C8 H8A 108.0
N1 C8 H8B 108.0
C9 C8 H8B 108.0
H8A C8 H8B 107.3
N2 C9 C10 119.9(3)
N2 C9 C8 118.9(3)
C10 C9 C8 121.1(3)
C9 C10 C11 120.2(3)
C9 C10 H10 119.9
C11 C10 H10 119.9
C12 C11 C10 119.0(3)
C12 C11 H11 120.5
C10 C11 H11 120.5
C11 C12 C13 118.9(4)
C11 C12 H12 120.6
C13 C12 H12 120.6
N2 C13 C12 122.7(3)
N2 C13 H13 118.6
C12 C13 H13 118.6
C19 C14 C15 119.1(3)
C19 C14 Sn1 125.9(3)
C15 C14 Sn1 114.8(2)
C16 C15 C14 120.6(3)
C16 C15 C20 120.8(3)
C14 C15 C20 118.4(3)
C17 C16 C15 119.6(3)
C17 C16 H16 120.2
C15 C16 H16 120.2
C18 C17 C16 120.3(3)
C18 C17 H17 119.9
C16 C17 H17 119.9
C17 C18 C19 120.2(3)
C17 C18 H18 119.9
C19 C18 H18 119.9
C14 C19 C18 120.2(3)
C14 C19 H19 119.9
C18 C19 H19 119.9
N3 C20 C15 119.0(3)
N3 C20 H20 120.5
C15 C20 H20 120.5
N3 C21 C22 116.0(3)
N3 C21 H21A 108.3
C22 C21 H21A 108.3
N3 C21 H21B 108.3
C22 C21 H21B 108.3
H21A C21 H21B 107.4
N4 C22 C23 120.0(3)
N4 C22 C21 118.4(3)
C23 C22 C21 121.6(3)
C22 C23 C24 120.7(3)
C22 C23 H23 119.6
C24 C23 H23 119.6
C25 C24 C23 118.8(3)
C25 C24 H24 120.6
C23 C24 H24 120.6
C26 C25 C24 118.3(3)
C26 C25 H25 120.9
C24 C25 H25 120.9
N4 C26 C25 123.5(3)
N4 C26 H26 118.3
C25 C26 H26 118.3
C7 N1 C8 122.5(3)
C7 N1 Sn1 110.2(2)
C8 N1 Sn1 127.1(2)
C13 N2 C9 119.2(3)
C13 N2 Pd1 114.9(2)
C9 N2 Pd1 126.0(2)
C20 N3 C21 123.0(3)
C20 N3 Sn1 111.7(2)
C21 N3 Sn1 125.1(2)
C26 N4 C22 118.6(3)
C26 N4 Pd1 116.6(2)
C22 N4 Pd1 124.4(2)
N2 Pd1 N4 175.58(10)
N2 Pd1 Cl4 89.94(8)
N4 Pd1 Cl4 88.06(8)
N2 Pd1 Cl3 90.07(8)
N4 Pd1 Cl3 91.86(8)
Cl4 Pd1 Cl3 179.11(3)
C14 Sn1 C1 157.92(12)
C14 Sn1 N3 75.66(11)
C1 Sn1 N3 94.97(11)
C14 Sn1 N1 84.11(11)
C1 Sn1 N1 74.58(11)
N3 Sn1 N1 80.87(9)
C14 Sn1 Cl1 100.01(9)
C1 Sn1 Cl1 98.78(10)
N3 Sn1 Cl1 83.94(7)
N1 Sn1 Cl1 162.76(7)
C14 Sn1 Cl2 93.87(9)
C1 Sn1 Cl2 96.25(9)
N3 Sn1 Cl2 168.78(7)
N1 Sn1 Cl2 102.35(7)
Cl1 Sn1 Cl2 94.12(4)
N5 C27 C28 177.1(8)
C27 C28 H28A 109.5
C27 C28 H28B 109.5
H28A C28 H28B 109.5
C27 C28 H28C 109.5
H28A C28 H28C 109.5
H28B C28 H28C 109.5

loop_
_geom_bond_atom_site_label_1
_geom_bond_atom_site_label_2
_geom_bond_distance
C1 C6 1.377(5)
C1 C2 1.389(5)
C1 Sn1 2.136(3)
C2 C3 1.388(5)
C2 C7 1.467(5)
C3 C4 1.392(5)
C3 H3 0.9300
C4 C5 1.365(5)
C4 H4 0.9300
C5 C6 1.390(5)
C5 H5 0.9300
C6 H6 0.9300
C7 N1 1.270(4)
C7 H7 0.9300
C8 N1 1.469(4)
C8 C9 1.497(4)
C8 H8A 0.9700
C8 H8B 0.9700
C9 N2 1.354(4)
C9 C10 1.379(4)
C10 C11 1.382(5)
C10 H10 0.9300
C11 C12 1.363(5)
C11 H11 0.9300
C12 C13 1.368(5)
C12 H12 0.9300
C13 N2 1.339(4)
C13 H13 0.9300
C14 C19 1.382(4)
C14 C15 1.396(4)
C14 Sn1 2.133(3)
C15 C16 1.383(5)
C15 C20 1.470(4)
C16 C17 1.380(5)
C16 H16 0.9300
C17 C18 1.377(5)
C17 H17 0.9300
C18 C19 1.387(5)
C18 H18 0.9300
C19 H19 0.9300
C20 N3 1.272(4)
C20 H20 0.9300
C21 N3 1.469(4)
C21 C22 1.498(4)
C21 H21A 0.9700
C21 H21B 0.9700
C22 N4 1.357(4)
C22 C23 1.371(4)
C23 C24 1.374(5)
C23 H23 0.9300
C24 C25 1.373(5)
C24 H24 0.9300
C25 C26 1.364(5)
C25 H25 0.9300
C26 N4 1.334(4)
C26 H26 0.9300
Cl1 Sn1 2.4482(11)
Cl2 Sn1 2.4629(10)
Cl3 Pd1 2.3061(10)
Cl4 Pd1 2.3022(10)
N1 Sn1 2.429(3)
N2 Pd1 2.027(3)
N3 Sn1 2.350(3)
N4 Pd1 2.035(3)
C27 N5 1.134(8)
C27 C28 1.427(8)
C28 H28A 0.9600
C28 H28B 0.9600
C28 H28C 0.9600

loop_
_geom_torsion_atom_site_label_1
_geom_torsion_atom_site_label_2
_geom_torsion_atom_site_label_3
_geom_torsion_atom_site_label_4
_geom_torsion
C6 C1 C2 C3 1.2(5)
Sn1 C1 C2 C3 179.8(3)
C6 C1 C2 C7 176.4(3)
Sn1 C1 C2 C7 -5.0(4)
C1 C2 C3 C4 -0.7(5)
C7 C2 C3 C4 -175.9(3)
C2 C3 C4 C5 0.5(6)
C3 C4 C5 C6 -0.8(6)
C2 C1 C6 C5 -1.6(5)
Sn1 C1 C6 C5 -180.0(3)
C4 C5 C6 C1 1.4(6)
C3 C2 C7 N1 178.8(3)
C1 C2 C7 N1 3.5(5)
N1 C8 C9 N2 71.1(4)
N1 C8 C9 C10 -111.3(3)
N2 C9 C10 C11 1.5(5)
C8 C9 C10 C11 -176.0(3)
C9 C10 C11 C12 -0.7(5)
C10 C11 C12 C13 -0.1(6)
C11 C12 C13 N2 0.0(6)
C19 C14 C15 C16 -1.6(5)
Sn1 C14 C15 C16 -175.6(3)
C19 C14 C15 C20 173.3(3)
Sn1 C14 C15 C20 -0.7(4)
C14 C15 C16 C17 1.9(5)
C20 C15 C16 C17 -172.9(3)
C15 C16 C17 C18 -0.6(6)
C16 C17 C18 C19 -1.2(6)
C15 C14 C19 C18 -0.2(5)
Sn1 C14 C19 C18 173.2(3)
C17 C18 C19 C14 1.5(5)
C16 C15 C20 N3 170.1(3)
C14 C15 C20 N3 -4.8(5)
N3 C21 C22 N4 71.7(4)
N3 C21 C22 C23 -108.6(4)
N4 C22 C23 C24 0.8(5)
C21 C22 C23 C24 -178.8(3)
C22 C23 C24 C25 1.5(6)
C23 C24 C25 C26 -2.6(6)
C24 C25 C26 N4 1.5(6)
C2 C7 N1 C8 -175.7(3)
C2 C7 N1 Sn1 -0.4(4)
C9 C8 N1 C7 14.4(5)
C9 C8 N1 Sn1 -160.1(2)
C12 C13 N2 C9 0.8(5)
C12 C13 N2 Pd1 178.7(3)
C10 C9 N2 C13 -1.6(5)
C8 C9 N2 C13 176.0(3)
C10 C9 N2 Pd1 -179.3(2)
C8 C9 N2 Pd1 -1.7(4)
C15 C20 N3 C21 -177.0(3)
C15 C20 N3 Sn1 7.1(4)
C22 C21 N3 C20 15.2(4)
C22 C21 N3 Sn1 -169.5(2)
C25 C26 N4 C22 0.8(5)
C25 C26 N4 Pd1 -172.2(3)
C23 C22 N4 C26 -2.0(5)
C21 C22 N4 C26 177.7(3)
C23 C22 N4 Pd1 170.5(2)
C21 C22 N4 Pd1 -9.9(4)
C13 N2 Pd1 Cl4 -98.1(2)
C9 N2 Pd1 Cl4 79.6(3)
C13 N2 Pd1 Cl3 81.0(2)
C9 N2 Pd1 Cl3 -101.3(3)
C26 N4 Pd1 Cl4 67.9(2)
C22 N4 Pd1 Cl4 -104.7(2)
C26 N4 Pd1 Cl3 -111.2(2)
C22 N4 Pd1 Cl3 76.2(2)
C19 C14 Sn1 C1 -103.6(4)
C15 C14 Sn1 C1 70.0(4)
C19 C14 Sn1 N3 -170.5(3)
C15 C14 Sn1 N3 3.1(2)
C19 C14 Sn1 N1 -88.5(3)
C15 C14 Sn1 N1 85.2(2)
C19 C14 Sn1 Cl1 108.4(3)
C15 C14 Sn1 Cl1 -77.9(2)
C19 C14 Sn1 Cl2 13.6(3)
C15 C14 Sn1 Cl2 -172.8(2)
C6 C1 Sn1 C14 -162.5(3)
C2 C1 Sn1 C14 19.1(5)
C6 C1 Sn1 N3 -99.0(3)
C2 C1 Sn1 N3 82.5(2)
C6 C1 Sn1 N1 -178.1(3)
C2 C1 Sn1 N1 3.4(2)
C6 C1 Sn1 Cl1 -14.4(3)
C2 C1 Sn1 Cl1 167.1(2)
C6 C1 Sn1 Cl2 80.7(3)
C2 C1 Sn1 Cl2 -97.7(2)
C20 N3 Sn1 C14 -5.6(2)
C21 N3 Sn1 C14 178.6(3)
C20 N3 Sn1 C1 -165.3(2)
C21 N3 Sn1 C1 18.9(3)
C20 N3 Sn1 N1 -91.8(2)
C21 N3 Sn1 N1 92.4(2)
C20 N3 Sn1 Cl1 96.4(2)
C21 N3 Sn1 Cl1 -79.4(2)
C20 N3 Sn1 Cl2 15.8(5)
C21 N3 Sn1 Cl2 -160.0(3)
C7 N1 Sn1 C14 -175.8(2)
C8 N1 Sn1 C14 -0.7(2)
C7 N1 Sn1 C1 -1.6(2)
C8 N1 Sn1 C1 173.4(3)
C7 N1 Sn1 N3 -99.4(2)
C8 N1 Sn1 N3 75.6(2)
C7 N1 Sn1 Cl1 -70.9(3)
C8 N1 Sn1 Cl1 104.2(3)
C7 N1 Sn1 Cl2 91.5(2)
C8 N1 Sn1 Cl2 -93.4(2)
